data_4340245
loop_
_publ_author_name
'Costes, Jean-Pierre'
'Auchel, Magali'
'Dahan, Fran\,coise'
'Peyrou, Viviane'
'Shova, Sergiu'
'Wernsdorfer, Wolfgang'

_publ_section_title
;
 Synthesis, structures, and magnetic properties of tetranuclear CuII-LnIII
 complexes.
;
_journal_issue 5
_journal_name_full 'Inorganic chemistry'
_journal_page_first 1924
_journal_page_last 1934
_journal_paper_doi 10.1021/ic050587o
_journal_volume 45
_journal_year 2006
_chemical_formula_sum 'C33 H41 N7 Ni O11'
_chemical_formula_weight 770.44
_chemical_name_systematic
;
 ?
;
_space_group_IT_number 14
_symmetry_cell_setting monoclinic
_symmetry_Int_Tables_number 14
_symmetry_space_group_name_Hall '-P 2yn'
_symmetry_space_group_name_H-M 'P 1 21/n 1'
_atom_sites_solution_hydrogens geom
_atom_sites_solution_primary direct
_atom_sites_solution_secondary difmap
_audit_creation_method SHELXL-97
_cell_angle_alpha 90.00
_cell_angle_beta 101.474(10)
_cell_angle_gamma 90.00
_cell_formula_units_Z 4
_cell_length_a 11.0760(9)
_cell_length_b 21.4542(17)
_cell_length_c 15.3362(14)
_cell_measurement_temperature 293(2)
_cell_volume 3571.5(5)
_computing_cell_refinement 'STOE-IPDS software (Stoe, 2.93, 1997)'
_computing_data_collection 'STOE-IPDS software (Stoe, 2.93, 1997)'
_computing_data_reduction 'XRED (Stoe, 1.08, 1996)'
_computing_molecular_graphics 'ZORTEP (Zsolnai, 1996)'
_computing_structure_refinement 'SHELXL-97 (Sheldrick, 1997)'
_computing_structure_solution 'SHELXS-97 (Sheldrick, 1990)'
_diffrn_ambient_temperature 293(2)
_diffrn_measured_fraction_theta_full 0.973
_diffrn_measured_fraction_theta_max 0.973
_diffrn_measurement_device_type STOE-IPDS
_diffrn_measurement_method 'Imaging Plate Detector System'
_diffrn_radiation_monochromator graphite
_diffrn_radiation_source 'fine-focus sealed tube'
_diffrn_radiation_type MoK\a
_diffrn_radiation_wavelength 0.71073
_diffrn_reflns_av_R_equivalents 0.0478
_diffrn_reflns_av_sigmaI/netI 0.0374
_diffrn_reflns_limit_h_max 13
_diffrn_reflns_limit_h_min -13
_diffrn_reflns_limit_k_max 26
_diffrn_reflns_limit_k_min -26
_diffrn_reflns_limit_l_max 18
_diffrn_reflns_limit_l_min -18
_diffrn_reflns_number 35099
_diffrn_reflns_theta_full 26.18
_diffrn_reflns_theta_max 26.18
_diffrn_reflns_theta_min 2.10
_exptl_absorpt_coefficient_mu 0.613
_exptl_absorpt_correction_T_max 0.6231
_exptl_absorpt_correction_T_min 0.2507
_exptl_absorpt_correction_type numerical
_exptl_absorpt_process_details 'X-SHAPE (Stoe & Cie, 1996)'
_exptl_crystal_colour Oranged-Red
_exptl_crystal_density_diffrn 1.433
_exptl_crystal_density_method 'not measured'
_exptl_crystal_description Plate
_exptl_crystal_F_000 1616
_exptl_crystal_size_max 0.45
_exptl_crystal_size_mid 0.30
_exptl_crystal_size_min 0.15
_refine_diff_density_max 0.529
_refine_diff_density_min -0.510
_refine_diff_density_rms 0.054
_refine_ls_extinction_method none
_refine_ls_goodness_of_fit_ref 0.934
_refine_ls_hydrogen_treatment mixed
_refine_ls_matrix_type full
_refine_ls_number_parameters 469
_refine_ls_number_reflns 6950
_refine_ls_number_restraints 0
_refine_ls_restrained_S_all 0.934
_refine_ls_R_factor_all 0.0669
_refine_ls_R_factor_gt 0.0413
_refine_ls_shift/su_max 0.001
_refine_ls_shift/su_mean 0.000
_refine_ls_structure_factor_coef Fsqd
_refine_ls_weighting_details 'calc w=1/[\s^2^(Fo^2^)+(0.0683P)^2^+0.0000P] where P=(Fo^2^+2Fc^2^)/3'
_refine_ls_weighting_scheme calc
_refine_ls_wR_factor_gt 0.0907
_refine_ls_wR_factor_ref 0.1042
_reflns_number_gt 4508
_reflns_number_total 6950
_reflns_threshold_expression >2sigma(I)
_cod_data_source_file ic050587osi20050415_122207.cif
_cod_data_source_block '[L7Ni](C5H12N)2(C6H2N3O7)_(5)'
_cod_depositor_comments
;
The following automatic conversions were performed:

'_symmetry_cell_setting' value 'Monoclinic' changed to 'monoclinic'
according to
/usr/data/users/saulius/automatic-downloads/retrospective/ACS/lib/dictionaries/cif_core.dic
dictionary named 'cif_core.dic' version 2.4.2 from
2011-04-26.

'_exptl_absorpt_correction_type' value 'Numerical'
changed to 'numerical' according to
/usr/data/users/saulius/automatic-downloads/retrospective/ACS/lib/dictionaries/cif_core.dic
dictionary named 'cif_core.dic' version 2.4.2 from 2011-04-26.

Automatic conversion script
Id: cif_fix_values 2281 2013-09-26 08:29:07Z andrius 
;
_cod_original_sg_symbol_H-M P21/n
_cod_database_code 4340245

loop_
_symmetry_equiv_pos_as_xyz
'x, y, z'
'x+1/2, -y+1/2, z+1/2'
'-x, -y, -z'
'-x-1/2, y-1/2, -z-1/2'

loop_
_atom_site_label
_atom_site_type_symbol
_atom_site_fract_x
_atom_site_fract_y
_atom_site_fract_z
_atom_site_U_iso_or_equiv
_atom_site_adp_type
_atom_site_occupancy
_atom_site_symmetry_multiplicity
_atom_site_calc_flag
_atom_site_refinement_flags
Ni Ni 0.66366(3) 0.166607(15) 0.70125(2) 0.04384(11) Uani 1 1 d .
O1 O 0.74837(16) 0.16558(9) 0.81892(11) 0.0512(4) Uani 1 1 d .
O2 O 0.80544(15) 0.20286(8) 0.67977(11) 0.0457(4) Uani 1 1 d .
O3 O 0.5354(2) 0.21037(13) 0.44376(16) 0.0907(8) Uani 1 1 d .
O4 O 1.03019(18) 0.23599(10) 0.67735(13) 0.0631(5) Uani 1 1 d .
N1 N 0.5284(2) 0.12501(11) 0.72506(16) 0.0548(6) Uani 1 1 d .
N2 N 0.5756(2) 0.17503(11) 0.58590(15) 0.0534(6) Uani 1 1 d .
C1 C 0.7098(3) 0.14434(13) 0.88900(18) 0.0511(7) Uani 1 1 d .
C2 C 0.7835(3) 0.15338(14) 0.97371(18) 0.0605(8) Uani 1 1 d .
H2 H 0.8556 0.1766 0.9793 0.067 Uiso 1 1 calc R
C3 C 0.7513(4) 0.12858(16) 1.0485(2) 0.0719(9) Uani 1 1 d .
H3 H 0.8032 0.1342 1.1036 0.079 Uiso 1 1 calc R
C4 C 0.6431(4) 0.09551(17) 1.0432(2) 0.0805(11) Uani 1 1 d .
H4 H 0.6220 0.0789 1.0941 0.089 Uiso 1 1 calc R
C5 C 0.5672(4) 0.08758(16) 0.9617(2) 0.0739(9) Uani 1 1 d .
H5 H 0.4941 0.0655 0.9579 0.081 Uiso 1 1 calc R
C6 C 0.5974(3) 0.11197(14) 0.8835(2) 0.0591(7) Uani 1 1 d .
C7 C 0.5137(3) 0.10315(14) 0.8003(2) 0.0628(8) Uani 1 1 d .
H7 H 0.4431 0.0797 0.8008 0.069 Uiso 1 1 calc R
C8 C 0.4372(3) 0.11055(17) 0.6442(2) 0.0719(9) Uani 1 1 d .
H8A H 0.3552 0.1090 0.6574 0.079 Uiso 1 1 calc R
H8B H 0.4551 0.0705 0.6205 0.079 Uiso 1 1 calc R
C9 C 0.4445(3) 0.16095(18) 0.5784(2) 0.0760(10) Uani 1 1 d .
H9A H 0.4088 0.1470 0.5186 0.084 Uiso 1 1 calc R
H9B H 0.4003 0.1977 0.5916 0.084 Uiso 1 1 calc R
C10 C 0.6097(3) 0.19891(13) 0.51547(18) 0.0552(7) Uani 1 1 d .
C11 C 0.8295(2) 0.21539(10) 0.59976(16) 0.0415(5) Uani 1 1 d .
C12 C 0.9515(3) 0.23365(12) 0.59582(17) 0.0475(6) Uani 1 1 d .
C13 C 0.9846(3) 0.24801(13) 0.51671(19) 0.0575(7) Uani 1 1 d .
H13 H 1.0650 0.2601 0.5157 0.063 Uiso 1 1 calc R
C14 C 0.8976(3) 0.24438(14) 0.43802(19) 0.0626(8) Uani 1 1 d .
H14 H 0.9199 0.2532 0.3840 0.069 Uiso 1 1 calc R
C15 C 0.7793(3) 0.22782(13) 0.44013(18) 0.0594(8) Uani 1 1 d .
H15 H 0.7217 0.2258 0.3871 0.065 Uiso 1 1 calc R
C16 C 0.7423(2) 0.21375(11) 0.52004(17) 0.0467(6) Uani 1 1 d .
C17 C 1.1549(3) 0.2518(2) 0.6782(2) 0.0853(11) Uani 1 1 d .
H17A H 1.2004 0.2519 0.7384 0.094 Uiso 1 1 calc R
H17B H 1.1586 0.2925 0.6527 0.094 Uiso 1 1 calc R
H17C H 1.1901 0.2217 0.6442 0.094 Uiso 1 1 calc R
C18 C 0.8917(3) 0.04375(12) 0.58615(17) 0.0484(6) Uani 1 1 d .
C19 C 0.9584(3) 0.07386(12) 0.52629(18) 0.0489(6) Uani 1 1 d .
C20 C 0.9118(3) 0.08254(12) 0.43792(19) 0.0522(7) Uani 1 1 d .
H20 H 0.9604 0.1004 0.4017 0.057 Uiso 1 1 calc R
C21 C 0.7919(3) 0.06470(12) 0.40218(17) 0.0534(7) Uani 1 1 d .
C22 C 0.7181(3) 0.03937(12) 0.45587(19) 0.0542(7) Uani 1 1 d .
H22 H 0.6370 0.0283 0.4322 0.060 Uiso 1 1 calc R
C23 C 0.7657(3) 0.03089(12) 0.54382(18) 0.0490(6) Uani 1 1 d .
O5 O 0.9380(2) 0.02722(10) 0.66322(13) 0.0721(6) Uani 1 1 d .
N3 N 1.0836(2) 0.09446(11) 0.5596(2) 0.0628(6) Uani 1 1 d .
O6 O 1.1480(2) 0.10681(13) 0.5067(2) 0.0903(7) Uani 1 1 d .
O7 O 1.1201(2) 0.10031(14) 0.64013(19) 0.0987(8) Uani 1 1 d .
N4 N 0.7452(3) 0.07314(15) 0.30948(18) 0.0787(8) Uani 1 1 d .
O8 O 0.8093(3) 0.10152(15) 0.26518(17) 0.1045(9) Uani 1 1 d .
O9 O 0.6440(3) 0.05028(17) 0.27706(18) 0.1190(11) Uani 1 1 d .
N5 N 0.6840(3) 0.00410(12) 0.59751(19) 0.0643(7) Uani 1 1 d .
O10 O 0.6048(2) -0.03260(13) 0.56262(18) 0.0930(8) Uani 1 1 d .
O11 O 0.6989(3) 0.01967(12) 0.67589(18) 0.0884(7) Uani 1 1 d .
N6 N 0.9733(2) 0.10476(11) 0.80796(16) 0.0603(6) Uani 1 1 d .
H6A H 0.9878 0.0914 0.7554 0.066 Uiso 1 1 calc R
H6B H 0.9045 0.1282 0.7969 0.066 Uiso 1 1 calc R
C24 C 0.9525(3) 0.05018(14) 0.8623(2) 0.0654(8) Uani 1 1 d .
H24A H 0.8849 0.0254 0.8299 0.072 Uiso 1 1 calc R
H24B H 0.9303 0.0642 0.9171 0.072 Uiso 1 1 calc R
C25 C 1.0660(3) 0.01137(14) 0.8831(2) 0.0729(9) Uani 1 1 d .
H25A H 1.0840 -0.0056 0.8284 0.080 Uiso 1 1 calc R
H25B H 1.0527 -0.0232 0.9208 0.080 Uiso 1 1 calc R
C26 C 1.1738(4) 0.04947(16) 0.9296(3) 0.0920(13) Uani 1 1 d .
H26A H 1.2475 0.0239 0.9402 0.101 Uiso 1 1 calc R
H26B H 1.1589 0.0635 0.9866 0.101 Uiso 1 1 calc R
C27 C 1.1927(3) 0.10503(17) 0.8737(3) 0.0883(11) Uani 1 1 d .
H27A H 1.2596 0.1303 0.9058 0.097 Uiso 1 1 calc R
H27B H 1.2153 0.0909 0.8191 0.097 Uiso 1 1 calc R
C28 C 1.0775(3) 0.14360(14) 0.8520(2) 0.0685(9) Uani 1 1 d .
H28A H 1.0594 0.1612 0.9062 0.075 Uiso 1 1 calc R
H28B H 1.0897 0.1777 0.8131 0.075 Uiso 1 1 calc R
N7 N 0.8496(2) 0.30508(11) 0.80454(15) 0.0587(6) Uani 1 1 d .
H7A H 0.9106 0.2975 0.8516 0.065 Uiso 1 1 calc R
H7B H 0.8407 0.2710 0.7696 0.065 Uiso 1 1 calc R
C29 C 0.7336(3) 0.31642(17) 0.8361(3) 0.0785(10) Uani 1 1 d .
H29A H 0.7445 0.3514 0.8770 0.086 Uiso 1 1 calc R
H29B H 0.7133 0.2800 0.8678 0.086 Uiso 1 1 calc R
C30 C 0.6296(4) 0.3301(2) 0.7592(4) 0.1121(18) Uani 1 1 d .
H30A H 0.5555 0.3395 0.7814 0.123 Uiso 1 1 calc R
H30B H 0.6136 0.2937 0.7211 0.123 Uiso 1 1 calc R
C31 C 0.6615(6) 0.3846(2) 0.7062(4) 0.135(2) Uani 1 1 d .
H31A H 0.6676 0.4220 0.7423 0.149 Uiso 1 1 calc R
H31B H 0.5963 0.3908 0.6545 0.149 Uiso 1 1 calc R
C32 C 0.7816(6) 0.3740(2) 0.6765(3) 0.126(2) Uani 1 1 d .
H32A H 0.8031 0.4111 0.6469 0.138 Uiso 1 1 calc R
H32B H 0.7720 0.3400 0.6341 0.138 Uiso 1 1 calc R
C33 C 0.8841(4) 0.35874(16) 0.7541(3) 0.0850(11) Uani 1 1 d .
H33A H 0.9584 0.3489 0.7324 0.094 Uiso 1 1 calc R
H33B H 0.9010 0.3947 0.7930 0.094 Uiso 1 1 calc R

loop_
_atom_site_aniso_label
_atom_site_aniso_U_11
_atom_site_aniso_U_22
_atom_site_aniso_U_33
_atom_site_aniso_U_23
_atom_site_aniso_U_13
_atom_site_aniso_U_12
Ni 0.03789(18) 0.04898(19) 0.04305(18) -0.00073(15) 0.00415(13) -0.00040(15)
O1 0.0457(10) 0.0644(11) 0.0437(10) 0.0022(9) 0.0096(8) -0.0005(9)
O2 0.0425(10) 0.0553(10) 0.0380(9) -0.0027(8) 0.0049(7) -0.0051(8)
O3 0.0752(16) 0.117(2) 0.0652(14) 0.0272(14) -0.0223(12) -0.0204(14)
O4 0.0490(12) 0.0874(14) 0.0513(11) 0.0030(10) 0.0062(9) -0.0174(10)
N1 0.0417(13) 0.0644(14) 0.0574(14) 0.0021(11) 0.0076(11) -0.0014(11)
N2 0.0428(12) 0.0633(14) 0.0501(13) 0.0012(11) -0.0003(10) -0.0051(10)
C1 0.0522(17) 0.0538(15) 0.0495(16) 0.0010(12) 0.0155(13) 0.0134(12)
C2 0.0657(19) 0.0701(19) 0.0463(15) 0.0013(13) 0.0124(14) 0.0211(15)
C3 0.088(3) 0.080(2) 0.0498(17) 0.0065(15) 0.0173(16) 0.032(2)
C4 0.108(3) 0.080(2) 0.061(2) 0.0233(17) 0.037(2) 0.028(2)
C5 0.080(2) 0.072(2) 0.078(2) 0.0192(17) 0.0344(19) 0.0105(17)
C6 0.0626(19) 0.0590(17) 0.0598(18) 0.0103(14) 0.0217(15) 0.0120(14)
C7 0.0510(18) 0.0637(18) 0.077(2) 0.0060(16) 0.0196(16) -0.0031(14)
C8 0.0463(17) 0.093(2) 0.073(2) 0.0021(18) 0.0038(15) -0.0187(16)
C9 0.0427(16) 0.107(3) 0.069(2) 0.0111(19) -0.0094(15) -0.0099(17)
C10 0.0529(17) 0.0587(16) 0.0470(15) 0.0009(13) -0.0071(13) -0.0041(13)
C11 0.0489(15) 0.0346(12) 0.0405(13) -0.0011(10) 0.0073(11) 0.0004(10)
C12 0.0525(16) 0.0452(14) 0.0456(14) 0.0000(11) 0.0118(12) -0.0038(11)
C13 0.0613(19) 0.0558(16) 0.0585(18) 0.0048(13) 0.0198(15) -0.0071(13)
C14 0.085(2) 0.0585(17) 0.0481(17) 0.0065(13) 0.0229(16) -0.0015(16)
C15 0.078(2) 0.0555(16) 0.0408(14) 0.0055(12) 0.0029(14) 0.0005(15)
C16 0.0541(16) 0.0385(13) 0.0450(14) -0.0003(10) 0.0040(12) -0.0007(11)
C17 0.055(2) 0.130(3) 0.068(2) 0.010(2) 0.0055(17) -0.033(2)
C18 0.0598(17) 0.0404(13) 0.0445(15) -0.0028(11) 0.0088(12) 0.0038(12)
C19 0.0512(16) 0.0404(13) 0.0543(16) -0.0044(11) 0.0086(13) 0.0031(11)
C20 0.0599(18) 0.0434(14) 0.0577(17) 0.0038(12) 0.0225(14) 0.0057(12)
C21 0.0654(19) 0.0500(15) 0.0438(14) 0.0037(12) 0.0088(13) 0.0047(13)
C22 0.0524(17) 0.0479(15) 0.0601(17) 0.0010(13) 0.0057(14) -0.0040(12)
C23 0.0566(17) 0.0408(13) 0.0515(15) 0.0048(11) 0.0156(13) 0.0007(11)
O5 0.0859(16) 0.0787(14) 0.0469(11) 0.0044(10) 0.0016(11) 0.0020(12)
N3 0.0517(15) 0.0576(14) 0.0790(19) -0.0032(13) 0.0128(14) 0.0022(11)
O6 0.0616(15) 0.1048(19) 0.109(2) 0.0037(16) 0.0288(15) -0.0076(13)
O7 0.0686(16) 0.136(2) 0.0841(18) -0.0188(16) -0.0030(14) -0.0204(15)
N4 0.090(2) 0.092(2) 0.0506(15) 0.0110(15) 0.0042(16) 0.0072(17)
O8 0.126(2) 0.133(2) 0.0569(14) 0.0309(15) 0.0236(15) -0.0018(19)
O9 0.105(2) 0.170(3) 0.0661(16) 0.0136(18) -0.0205(16) -0.019(2)
N5 0.0707(18) 0.0593(15) 0.0670(18) 0.0168(13) 0.0237(14) 0.0035(13)
O10 0.0791(17) 0.0996(19) 0.1011(19) 0.0195(15) 0.0199(15) -0.0314(15)
O11 0.109(2) 0.0919(18) 0.0755(17) 0.0091(13) 0.0445(15) 0.0036(15)
N6 0.0592(15) 0.0575(14) 0.0590(14) -0.0005(11) -0.0009(12) 0.0154(11)
C24 0.069(2) 0.0582(17) 0.071(2) -0.0059(15) 0.0189(16) -0.0071(15)
C25 0.089(2) 0.0492(16) 0.076(2) 0.0041(15) 0.0052(18) 0.0090(16)
C26 0.089(3) 0.065(2) 0.103(3) 0.005(2) -0.028(2) 0.0178(19)
C27 0.058(2) 0.079(2) 0.121(3) -0.002(2) 0.001(2) -0.0010(17)
C28 0.069(2) 0.0487(15) 0.082(2) 0.0103(15) 0.0013(17) -0.0028(14)
N7 0.0614(16) 0.0561(13) 0.0504(13) -0.0113(11) -0.0090(11) 0.0094(11)
C29 0.077(2) 0.072(2) 0.086(2) -0.0192(18) 0.014(2) 0.0110(17)
C30 0.071(2) 0.102(3) 0.146(4) -0.053(3) -0.019(3) 0.029(2)
C31 0.169(5) 0.083(3) 0.119(4) -0.029(3) -0.057(4) 0.068(3)
C32 0.211(6) 0.074(3) 0.080(3) 0.011(2) -0.001(3) 0.038(3)
C33 0.108(3) 0.0601(19) 0.089(3) -0.0096(19) 0.026(2) -0.0014(19)

loop_
_atom_type_symbol
_atom_type_description
_atom_type_scat_dispersion_real
_atom_type_scat_dispersion_imag
_atom_type_scat_source
C C 0.0033 0.0016 'International Tables Vol C Tables 4.2.6.8 and 6.1.1.4'
H H 0.0000 0.0000 'International Tables Vol C Tables 4.2.6.8 and 6.1.1.4'
N N 0.0061 0.0033 'International Tables Vol C Tables 4.2.6.8 and 6.1.1.4'
O O 0.0106 0.0060 'International Tables Vol C Tables 4.2.6.8 and 6.1.1.4'
Ni Ni 0.3393 1.1124 'International Tables Vol C Tables 4.2.6.8 and 6.1.1.4'

loop_
_geom_angle_atom_site_label_1
_geom_angle_atom_site_label_2
_geom_angle_atom_site_label_3
_geom_angle
O2 Ni N1 175.76(9)
O2 Ni N2 95.39(9)
N1 Ni N2 86.66(10)
O2 Ni O1 83.97(8)
N1 Ni O1 94.31(9)
N2 Ni O1 174.81(10)
C1 O1 Ni 127.84(17)
C11 O2 Ni 125.70(15)
C12 O4 C17 117.2(2)
C7 N1 C8 119.5(3)
C7 N1 Ni 127.4(2)
C8 N1 Ni 112.65(19)
C10 N2 C9 117.2(2)
C10 N2 Ni 129.69(19)
C9 N2 Ni 112.38(19)
O1 C1 C2 119.0(3)
O1 C1 C6 123.2(3)
C2 C1 C6 117.8(3)
C3 C2 C1 121.2(3)
C3 C2 H2 119.4
C1 C2 H2 119.4
C2 C3 C4 121.1(3)
C2 C3 H3 119.5
C4 C3 H3 119.5
C5 C4 C3 119.0(3)
C5 C4 H4 120.5
C3 C4 H4 120.5
C4 C5 C6 121.6(4)
C4 C5 H5 119.2
C6 C5 H5 119.2
C5 C6 C1 119.2(3)
C5 C6 C7 119.2(3)
C1 C6 C7 121.6(3)
N1 C7 C6 125.2(3)
N1 C7 H7 117.4
C6 C7 H7 117.4
N1 C8 C9 107.3(3)
N1 C8 H8A 110.3
C9 C8 H8A 110.3
N1 C8 H8B 110.3
C9 C8 H8B 110.3
H8A C8 H8B 108.5
N2 C9 C8 106.4(2)
N2 C9 H9A 110.4
C8 C9 H9A 110.4
N2 C9 H9B 110.4
C8 C9 H9B 110.4
H9A C9 H9B 108.6
O3 C10 N2 123.2(3)
O3 C10 C16 117.8(3)
N2 C10 C16 119.1(2)
O2 C11 C16 124.7(2)
O2 C11 C12 117.4(2)
C16 C11 C12 117.8(2)
C13 C12 O4 124.3(3)
C13 C12 C11 121.6(2)
O4 C12 C11 114.1(2)
C12 C13 C14 119.6(3)
C12 C13 H13 120.2
C14 C13 H13 120.2
C15 C14 C13 119.9(3)
C15 C14 H14 120.1
C13 C14 H14 120.1
C14 C15 C16 121.8(3)
C14 C15 H15 119.1
C16 C15 H15 119.1
C11 C16 C15 119.2(3)
C11 C16 C10 123.2(2)
C15 C16 C10 117.5(2)
O4 C17 H17A 109.5
O4 C17 H17B 109.5
H17A C17 H17B 109.5
O4 C17 H17C 109.5
H17A C17 H17C 109.5
H17B C17 H17C 109.5
O5 C18 C19 124.6(3)
O5 C18 C23 123.5(3)
C19 C18 C23 111.8(2)
C20 C19 C18 123.7(3)
C20 C19 N3 117.1(3)
C18 C19 N3 119.2(2)
C19 C20 C21 119.9(3)
C19 C20 H20 120.1
C21 C20 H20 120.1
C22 C21 C20 120.5(3)
C22 C21 N4 120.3(3)
C20 C21 N4 119.2(3)
C23 C22 C21 119.0(3)
C23 C22 H22 120.5
C21 C22 H22 120.5
C22 C23 C18 124.7(3)
C22 C23 N5 116.8(3)
C18 C23 N5 118.3(2)
O6 N3 O7 122.1(3)
O6 N3 C19 118.7(3)
O7 N3 C19 119.2(3)
O9 N4 O8 123.3(3)
O9 N4 C21 118.2(3)
O8 N4 C21 118.5(3)
O10 N5 O11 123.4(3)
O10 N5 C23 118.7(3)
O11 N5 C23 117.9(3)
C28 N6 C24 112.6(2)
C28 N6 H6A 109.1
C24 N6 H6A 109.1
C28 N6 H6B 109.1
C24 N6 H6B 109.1
H6A N6 H6B 107.8
N6 C24 C25 110.1(3)
N6 C24 H24A 109.6
C25 C24 H24A 109.6
N6 C24 H24B 109.6
C25 C24 H24B 109.6
H24A C24 H24B 108.2
C24 C25 C26 110.8(3)
C24 C25 H25A 109.5
C26 C25 H25A 109.5
C24 C25 H25B 109.5
C26 C25 H25B 109.5
H25A C25 H25B 108.1
C25 C26 C27 110.4(3)
C25 C26 H26A 109.6
C27 C26 H26A 109.6
C25 C26 H26B 109.6
C27 C26 H26B 109.6
H26A C26 H26B 108.1
C28 C27 C26 110.7(3)
C28 C27 H27A 109.5
C26 C27 H27A 109.5
C28 C27 H27B 109.5
C26 C27 H27B 109.5
H27A C27 H27B 108.1
N6 C28 C27 110.1(3)
N6 C28 H28A 109.6
C27 C28 H28A 109.6
N6 C28 H28B 109.6
C27 C28 H28B 109.6
H28A C28 H28B 108.2
C33 N7 C29 112.0(3)
C33 N7 H7A 109.2
C29 N7 H7A 109.2
C33 N7 H7B 109.2
C29 N7 H7B 109.2
H7A N7 H7B 107.9
N7 C29 C30 110.8(3)
N7 C29 H29A 109.5
C30 C29 H29A 109.5
N7 C29 H29B 109.5
C30 C29 H29B 109.5
H29A C29 H29B 108.1
C29 C30 C31 110.5(4)
C29 C30 H30A 109.5
C31 C30 H30A 109.5
C29 C30 H30B 109.5
C31 C30 H30B 109.5
H30A C30 H30B 108.1
C30 C31 C32 111.2(3)
C30 C31 H31A 109.4
C32 C31 H31A 109.4
C30 C31 H31B 109.4
C32 C31 H31B 109.4
H31A C31 H31B 108.0
C31 C32 C33 111.5(4)
C31 C32 H32A 109.3
C33 C32 H32A 109.3
C31 C32 H32B 109.3
C33 C32 H32B 109.3
H32A C32 H32B 108.0
N7 C33 C32 110.4(3)
N7 C33 H33A 109.6
C32 C33 H33A 109.6
N7 C33 H33B 109.6
C32 C33 H33B 109.6
H33A C33 H33B 108.1

loop_
_geom_bond_atom_site_label_1
_geom_bond_atom_site_label_2
_geom_bond_distance
Ni O2 1.8400(17)
Ni N1 1.842(2)
Ni N2 1.851(2)
Ni O1 1.8611(17)
O1 C1 1.315(3)
O2 C11 1.334(3)
O3 C10 1.260(3)
O4 C12 1.376(3)
O4 C17 1.420(4)
N1 C7 1.285(4)
N1 C8 1.468(4)
N2 C10 1.317(4)
N2 C9 1.465(4)
C1 C2 1.404(4)
C1 C6 1.413(4)
C2 C3 1.374(5)
C2 H2 0.9300
C3 C4 1.382(5)
C3 H3 0.9300
C4 C5 1.371(5)
C4 H4 0.9300
C5 C6 1.407(4)
C5 H5 0.9300
C6 C7 1.433(4)
C7 H7 0.9300
C8 C9 1.492(5)
C8 H8A 0.9700
C8 H8B 0.9700
C9 H9A 0.9700
C9 H9B 0.9700
C10 C16 1.491(4)
C11 C16 1.399(3)
C11 C12 1.420(4)
C12 C13 1.371(4)
C13 C14 1.389(4)
C13 H13 0.9300
C14 C15 1.364(4)
C14 H14 0.9300
C15 C16 1.400(4)
C15 H15 0.9300
C17 H17A 0.9600
C17 H17B 0.9600
C17 H17C 0.9600
C18 O5 1.243(3)
C18 C19 1.440(4)
C18 C23 1.444(4)
C19 C20 1.363(4)
C19 N3 1.449(4)
C20 C21 1.386(4)
C20 H20 0.9300
C21 C22 1.382(4)
C21 N4 1.424(4)
C22 C23 1.359(4)
C22 H22 0.9300
C23 N5 1.457(4)
N3 O6 1.212(3)
N3 O7 1.227(4)
N4 O9 1.234(4)
N4 O8 1.236(4)
N5 O10 1.220(3)
N5 O11 1.227(3)
N6 C28 1.474(4)
N6 C24 1.481(4)
N6 H6A 0.9000
N6 H6B 0.9000
C24 C25 1.489(4)
C24 H24A 0.9700
C24 H24B 0.9700
C25 C26 1.504(5)
C25 H25A 0.9700
C25 H25B 0.9700
C26 C27 1.506(5)
C26 H26A 0.9700
C26 H26B 0.9700
C27 C28 1.502(5)
C27 H27A 0.9700
C27 H27B 0.9700
C28 H28A 0.9700
C28 H28B 0.9700
N7 C33 1.479(4)
N7 C29 1.480(4)
N7 H7A 0.9000
N7 H7B 0.9000
C29 C30 1.504(5)
C29 H29A 0.9700
C29 H29B 0.9700
C30 C31 1.505(8)
C30 H30A 0.9700
C30 H30B 0.9700
C31 C32 1.506(8)
C31 H31A 0.9700
C31 H31B 0.9700
C32 C33 1.508(6)
C32 H32A 0.9700
C32 H32B 0.9700
C33 H33A 0.9700
C33 H33B 0.9700

loop_
_geom_hbond_atom_site_label_D
_geom_hbond_atom_site_label_H
_geom_hbond_atom_site_label_A
_geom_hbond_distance_DH
_geom_hbond_distance_HA
_geom_hbond_distance_DA
_geom_hbond_angle_DHA
_geom_hbond_site_symmetry_A
N6 H6A O5 0.90 1.97 2.739(3) 142.2 .
N6 H6B O1 0.90 1.99 2.846(3) 157.3 .
N7 H7A O3 0.90 1.78 2.675(3) 174.9 2
N7 H7B O2 0.90 1.99 2.888(3) 172.0 .
